data_4100724
_journal_name_full 'Journal of the American Chemical Society'
_journal_year 2005
_chemical_formula_moiety 'C34 H41 Fe2 N6 O7, C24H16BCl4, 6.5(CH4O)'
_chemical_formula_sum 'C64.5 H91 B Cl4 Fe2 N6 O13.5'
_chemical_formula_weight 1430.78
_space_group_IT_number 14
_symmetry_cell_setting monoclinic
_symmetry_space_group_name_Hall '-P 2ybc'
_symmetry_space_group_name_H-M 'P 1 21/c 1'
_cell_angle_alpha 90
_cell_angle_beta 90.732(5)
_cell_angle_gamma 90
_cell_formula_units_Z 4
_cell_length_a 14.863(3)
_cell_length_b 21.036(4)
_cell_length_c 21.788(4)
_cell_measurement_temperature 123.2
_cell_volume 6811(2)
_exptl_crystal_density_diffrn 1.395
_cod_original_sg_symbol_H-M 'P 21/c '
_cod_original_formula_sum 'C64.50 H91 B Cl4 Fe2 N6 O13.50 '
_cod_database_code 4100724

loop_
_symmetry_equiv_pos_as_xyz
x,y,z
-x,1/2+y,1/2-z
-x,-y,-z
x,1/2-y,1/2+z

loop_
_atom_site_label
_atom_site_type_symbol
_atom_site_fract_x
_atom_site_fract_y
_atom_site_fract_z
_atom_site_U_iso_or_equiv
_atom_site_adp_type
_atom_site_occupancy
_atom_site_calc_flag
_atom_site_refinement_flags
_atom_site_disorder_assembly
_atom_site_disorder_group
Fe1 Fe 0.07145(5) 0.07594(4) 0.29197(3) 0.0237(2) Uani 1.00 d . . .
Fe2 Fe 0.20354(5) 0.06561(4) 0.16636(4) 0.0264(2) Uani 1.00 d . . .
O1 O 0.1109(3) 0.1474(2) 0.2492(2) 0.033(1) Uani 1.00 d . . .
O2 O 0.1557(3) 0.1437(2) 0.1934(2) 0.039(1) Uani 1.00 d . . .
O3 O 0.1454(2) 0.0235(2) 0.2346(2) 0.031(1) Uani 1.00 d . . .
O4 O 0.0073(2) 0.1350(2) 0.3475(2) 0.028(1) Uani 1.00 d . . .
O5 O -0.0260(3) 0.1780(2) 0.4366(2) 0.039(1) Uani 1.00 d . . .
O6 O 0.2547(3) -0.0111(2) 0.1254(2) 0.030(1) Uani 1.00 d . . .
O7 O 0.2612(4) -0.0758(2) 0.0461(2) 0.058(2) Uani 1.00 d . . .
N1 N 0.0181(3) -0.0068(2) 0.3421(2) 0.029(1) Uani 1.00 d . . .
N2 N 0.1716(3) 0.0608(2) 0.3678(2) 0.029(1) Uani 1.00 d . . .
N3 N -0.0557(3) 0.0531(2) 0.2437(2) 0.028(1) Uani 1.00 d . . .
N4 N 0.2595(3) 0.1277(2) 0.0963(2) 0.031(1) Uani 1.00 d . . .
N5 N 0.3366(3) 0.0908(2) 0.2036(2) 0.031(1) Uani 1.00 d . . .
N6 N 0.0980(3) 0.0654(2) 0.0933(2) 0.033(1) Uani 1.00 d . . .
C1 C 0.0935(4) -0.0408(3) 0.3708(3) 0.038(2) Uani 1.00 d . . .
C2 C 0.1652(4) 0.0029(3) 0.3951(3) 0.030(2) Uani 1.00 d . . .
C3 C 0.2228(4) -0.0162(3) 0.4418(3) 0.040(2) Uani 1.00 d . . .
C4 C 0.2895(4) 0.0266(4) 0.4619(3) 0.047(2) Uani 1.00 d . . .
C5 C 0.2944(4) 0.0844(3) 0.4345(3) 0.042(2) Uani 1.00 d . . .
C6 C 0.2365(4) 0.1020(3) 0.3877(3) 0.031(2) Uani 1.00 d . . .
C7 C 0.2410(4) 0.1657(3) 0.3576(3) 0.041(2) Uani 1.00 d . . .
C8 C -0.0275(4) -0.0463(3) 0.2949(3) 0.035(2) Uani 1.00 d . . .
C9 C -0.0843(4) -0.0065(3) 0.2538(3) 0.033(2) Uani 1.00 d . . .
C10 C -0.1619(4) -0.0313(3) 0.2264(3) 0.043(2) Uani 1.00 d . . .
C11 C -0.2107(4) 0.0065(4) 0.1871(3) 0.047(2) Uani 1.00 d . . .
C12 C -0.1830(4) 0.0680(4) 0.1771(3) 0.042(2) Uani 1.00 d . . .
C13 C -0.1047(4) 0.0909(3) 0.2065(3) 0.033(2) Uani 1.00 d . . .
C14 C -0.0742(4) 0.1593(3) 0.1973(3) 0.041(2) Uani 1.00 d . . .
C15 C -0.0513(4) 0.0128(3) 0.3877(3) 0.039(2) Uani 1.00 d . . .
C16 C -0.0249(4) 0.0645(3) 0.4322(3) 0.035(2) Uani 1.00 d . . .
C17 C -0.0140(4) 0.1308(3) 0.4040(3) 0.030(2) Uani 1.00 d . . .
C18 C 0.3141(4) 0.1759(3) 0.1287(3) 0.039(2) Uani 1.00 d . . .
C19 C 0.3691(4) 0.1457(3) 0.1786(3) 0.040(2) Uani 1.00 d . . .
C20 C 0.4480(6) 0.1730(3) 0.1998(4) 0.070(3) Uani 1.00 d . . .
C21 C 0.4938(6) 0.1459(4) 0.2487(5) 0.081(3) Uani 1.00 d . . .
C22 C 0.4619(5) 0.0904(3) 0.2731(3) 0.056(2) Uani 1.00 d . . .
C23 C 0.3836(4) 0.0623(3) 0.2497(3) 0.034(2) Uani 1.00 d . . .
C24 C 0.3502(4) 0.0001(3) 0.2725(3) 0.035(2) Uani 1.00 d . . .
C25 C 0.1844(4) 0.1589(3) 0.0621(3) 0.039(2) Uani 1.00 d . . .
C26 C 0.1002(4) 0.1192(3) 0.0596(3) 0.038(2) Uani 1.00 d . . .
C27 C 0.0273(4) 0.1392(4) 0.0237(3) 0.047(2) Uani 1.00 d . . .
C28 C -0.0485(4) 0.1018(4) 0.0228(3) 0.053(2) Uani 1.00 d . . .
C29 C -0.0496(4) 0.0451(4) 0.0540(3) 0.051(2) Uani 1.00 d . . .
C30 C 0.0264(4) 0.0270(3) 0.0888(3) 0.037(2) Uani 1.00 d . . .
C31 C 0.0288(4) -0.0355(3) 0.1198(3) 0.044(2) Uani 1.00 d . . .
C32 C 0.3212(4) 0.0916(3) 0.0545(3) 0.038(2) Uani 1.00 d . . .
C33 C 0.2814(4) 0.0332(3) 0.0251(3) 0.036(2) Uani 1.00 d . . .
C34 C 0.2646(4) -0.0216(3) 0.0683(3) 0.036(2) Uani 1.00 d . . .
Cl1 Cl 0.2365(1) 0.61649(8) 0.16382(9) 0.0531(5) Uani 1.00 d . . .
Cl2 Cl 0.4632(1) 0.4987(1) 0.37911(9) 0.0687(6) Uani 1.00 d . . .
Cl3 Cl 0.0943(1) 0.33853(8) 0.05316(8) 0.0449(5) Uani 1.00 d . . .
Cl4 Cl 0.4447(1) 0.24112(10) -0.03902(8) 0.0607(6) Uani 1.00 d . . .
C35 C 0.3996(3) 0.4675(3) 0.1317(2) 0.024(1) Uani 1.00 d . . .
C36 C 0.3303(4) 0.5066(3) 0.1523(3) 0.029(1) Uani 1.00 d . . .
C37 C 0.3224(4) 0.5692(3) 0.1337(3) 0.032(2) Uani 1.00 d . . .
C38 C 0.3809(4) 0.5962(3) 0.0924(3) 0.033(2) Uani 1.00 d . . .
C39 C 0.4491(4) 0.5589(3) 0.0700(2) 0.030(2) Uani 1.00 d . . .
C40 C 0.4584(3) 0.4961(3) 0.0894(2) 0.027(1) Uani 1.00 d . . .
C41 C 0.4579(4) 0.3934(3) 0.2269(3) 0.033(2) Uani 1.00 d . . .
C42 C 0.4435(4) 0.4411(3) 0.2690(3) 0.033(2) Uani 1.00 d . . .
C43 C 0.4804(4) 0.4367(3) 0.3285(3) 0.044(2) Uani 1.00 d . . .
C44 C 0.5310(5) 0.3861(4) 0.3486(3) 0.055(2) Uani 1.00 d . . .
C45 C 0.5445(5) 0.3388(4) 0.3071(4) 0.062(3) Uani 1.00 d . . .
C46 C 0.5095(5) 0.3421(3) 0.2480(3) 0.045(2) Uani 1.00 d . . .
C47 C 0.3116(4) 0.3612(3) 0.1622(3) 0.029(1) Uani 1.00 d . . .
C48 C 0.2496(4) 0.3664(3) 0.1150(3) 0.029(1) Uani 1.00 d . . .
C49 C 0.1661(4) 0.3343(3) 0.1171(3) 0.034(2) Uani 1.00 d . . .
C50 C 0.1425(4) 0.2984(3) 0.1666(3) 0.037(2) Uani 1.00 d . . .
C51 C 0.2038(4) 0.2925(3) 0.2149(3) 0.038(2) Uani 1.00 d . . .
C52 C 0.2865(4) 0.3227(3) 0.2127(3) 0.034(2) Uani 1.00 d . . .
C53 C 0.4731(4) 0.3545(2) 0.1084(3) 0.028(1) Uani 1.00 d . . .
C54 C 0.4372(4) 0.3171(3) 0.0611(2) 0.027(1) Uani 1.00 d . . .
C55 C 0.4945(4) 0.2865(3) 0.0195(3) 0.035(2) Uani 1.00 d . . .
C56 C 0.5862(4) 0.2924(3) 0.0233(3) 0.040(2) Uani 1.00 d . . .
C57 C 0.6218(4) 0.3295(3) 0.0681(3) 0.042(2) Uani 1.00 d . . .
C58 C 0.5681(4) 0.3601(3) 0.1100(3) 0.038(2) Uani 1.00 d . . .
B1 B 0.4108(4) 0.3943(3) 0.1572(3) 0.028(2) Uani 1.00 d . . .
O8 O 0.8555(3) 0.1687(2) 0.5333(2) 0.049(1) Uani 1.00 d . . .
O9 O 0.8257(3) 0.1090(2) 0.7601(2) 0.047(1) Uani 1.00 d . . .
O10 O 0.7933(4) 0.1589(2) 0.8703(3) 0.077(2) Uani 1.00 d . . .
O11 O 0.0515(3) 0.2144(2) 0.8841(2) 0.054(1) Uani 1.00 d . . .
O12 O 0.1809(3) 0.1248(2) 0.9134(2) 0.049(1) Uani 1.00 d . . .
O13 O 0.6715 0.1122 0.0594 0.0665 Uiso 0.50 d P . .
O14 O 0.7100 0.1451 0.0594 0.0647 Uiso 0.50 d P . .
O15 O 0.720(1) 0.2045(10) 0.1410(9) 0.149(7) Uiso 0.50 d P . .
C59 C 0.8649(5) 0.2255(4) 0.5680(4) 0.060(2) Uani 1.00 d . . .
C60 C 0.7734(6) 0.1506(4) 0.7225(4) 0.073(3) Uani 1.00 d . . .
C61 C 0.7864(7) 0.2207(4) 0.8927(5) 0.091(4) Uani 1.00 d . . .
C62 C 0.0183(5) 0.2051(3) 0.8226(3) 0.048(2) Uani 1.00 d . . .
C63 C 0.2631(5) 0.1457(4) 0.8864(3) 0.050(2) Uani 1.00 d . . .
C64 C 0.5817 0.1256 0.0351 0.0790 Uiso 0.50 d P . .
C65 C 0.6027 0.1624 0.0796 0.2131 Uiso 0.50 d P . .
C66 C 0.648(2) 0.190(1) 0.187(1) 0.134(9) Uiso 0.50 d P . .
H1 H 0.1373 -0.0200 0.2479 0.0441 Uiso 1.00 calc . . .
H2 H 0.1193 -0.0683 0.3411 0.0458 Uiso 1.00 calc . . .
H3 H 0.0711 -0.0655 0.4037 0.0458 Uiso 1.00 calc . . .
H4 H 0.2184 -0.0572 0.4601 0.0479 Uiso 1.00 calc . . .
H5 H 0.3314 0.0156 0.4940 0.0557 Uiso 1.00 calc . . .
H6 H 0.3395 0.1137 0.4478 0.0501 Uiso 1.00 calc . . .
H7 H 0.2887 0.1897 0.3755 0.0503 Uiso 1.00 calc . . .
H8 H 0.1856 0.1871 0.3635 0.0503 Uiso 1.00 calc . . .
H9 H 0.2512 0.1603 0.3151 0.0503 Uiso 1.00 calc . . .
H10 H 0.0173 -0.0679 0.2716 0.0414 Uiso 1.00 calc . . .
H11 H -0.0637 -0.0771 0.3149 0.0414 Uiso 1.00 calc . . .
H12 H -0.1808 -0.0732 0.2353 0.0501 Uiso 1.00 calc . . .
H13 H -0.2627 -0.0095 0.1667 0.0561 Uiso 1.00 calc . . .
H14 H -0.2174 0.0945 0.1503 0.0485 Uiso 1.00 calc . . .
H15 H -0.1148 0.1808 0.1704 0.0491 Uiso 1.00 calc . . .
H16 H -0.0156 0.1602 0.1811 0.0491 Uiso 1.00 calc . . .
H17 H -0.0737 0.1810 0.2362 0.0491 Uiso 1.00 calc . . .
H18 H -0.1025 0.0272 0.3655 0.0465 Uiso 1.00 calc . . .
H19 H -0.0662 -0.0236 0.4111 0.0465 Uiso 1.00 calc . . .
H20 H -0.0696 0.0669 0.4628 0.0417 Uiso 1.00 calc . . .
H21 H 0.0312 0.0531 0.4508 0.0417 Uiso 1.00 calc . . .
H22 H 0.2749 0.2064 0.1460 0.0476 Uiso 1.00 calc . . .
H23 H 0.3526 0.1958 0.1002 0.0476 Uiso 1.00 calc . . .
H24 H 0.4729 0.2090 0.1799 0.0848 Uiso 1.00 calc . . .
H25 H 0.5456 0.1655 0.2659 0.0936 Uiso 1.00 calc . . .
H26 H 0.4932 0.0703 0.3059 0.0647 Uiso 1.00 calc . . .
H27 H 0.3897 -0.0154 0.3044 0.0410 Uiso 1.00 calc . . .
H28 H 0.2917 0.0047 0.2885 0.0410 Uiso 1.00 calc . . .
H29 H 0.3492 -0.0302 0.2400 0.0410 Uiso 1.00 calc . . .
H30 H 0.1705 0.1979 0.0821 0.0463 Uiso 1.00 calc . . .
H31 H 0.2025 0.1672 0.0215 0.0463 Uiso 1.00 calc . . .
H32 H 0.0302 0.1773 0.0005 0.0564 Uiso 1.00 calc . . .
H33 H -0.1009 0.1153 0.0006 0.0646 Uiso 1.00 calc . . .
H34 H -0.1010 0.0181 0.0522 0.0623 Uiso 1.00 calc . . .
H35 H 0.0770 -0.0599 0.1042 0.0529 Uiso 1.00 calc . . .
H36 H 0.0385 -0.0289 0.1629 0.0529 Uiso 1.00 calc . . .
H37 H -0.0263 -0.0564 0.1132 0.0529 Uiso 1.00 calc . . .
H38 H 0.3724 0.0792 0.0781 0.0473 Uiso 1.00 calc . . .
H39 H 0.3393 0.1198 0.0229 0.0473 Uiso 1.00 calc . . .
H40 H 0.3208 0.0189 -0.0056 0.0434 Uiso 1.00 calc . . .
H41 H 0.2250 0.0447 0.0068 0.0434 Uiso 1.00 calc . . .
H42 H 0.2872 0.4899 0.1798 0.0337 Uiso 1.00 calc . . .
H43 H 0.3739 0.6391 0.0801 0.0380 Uiso 1.00 calc . . .
H44 H 0.4903 0.5760 0.0414 0.0356 Uiso 1.00 calc . . .
H45 H 0.5062 0.4710 0.0732 0.0316 Uiso 1.00 calc . . .
H46 H 0.4087 0.4767 0.2578 0.0398 Uiso 1.00 calc . . .
H47 H 0.5554 0.3838 0.3886 0.0645 Uiso 1.00 calc . . .
H48 H 0.5785 0.3032 0.3190 0.0757 Uiso 1.00 calc . . .
H49 H 0.5212 0.3080 0.2210 0.0533 Uiso 1.00 calc . . .
H50 H 0.2632 0.3921 0.0806 0.0352 Uiso 1.00 calc . . .
H51 H 0.0861 0.2775 0.1680 0.0442 Uiso 1.00 calc . . .
H52 H 0.1889 0.2680 0.2498 0.0437 Uiso 1.00 calc . . .
H53 H 0.3288 0.3170 0.2463 0.0423 Uiso 1.00 calc . . .
H54 H 0.3736 0.3122 0.0572 0.0336 Uiso 1.00 calc . . .
H55 H 0.6235 0.2713 -0.0049 0.0482 Uiso 1.00 calc . . .
H56 H 0.6863 0.3341 0.0714 0.0503 Uiso 1.00 calc . . .
H57 H 0.5956 0.3862 0.1409 0.0469 Uiso 1.00 calc . . .

loop_
_atom_site_aniso_label
_atom_site_aniso_U_11
_atom_site_aniso_U_22
_atom_site_aniso_U_33
_atom_site_aniso_U_12
_atom_site_aniso_U_13
_atom_site_aniso_U_23
Fe1 0.0286(4) 0.0228(4) 0.0195(4) -0.0036(3) -0.0003(3) 0.0021(3)
Fe2 0.0325(4) 0.0234(4) 0.0234(4) 0.0037(3) -0.0020(3) -0.0004(3)
O1 0.040(2) 0.033(2) 0.025(2) -0.003(2) 0.006(2) 0.005(2)
O2 0.055(3) 0.034(2) 0.028(2) 0.009(2) 0.007(2) 0.003(2)
O3 0.032(2) 0.035(2) 0.026(2) 0.000(2) 0.003(2) 0.000(2)
O4 0.033(2) 0.031(2) 0.020(2) 0.001(2) 0.000(2) -0.002(2)
O5 0.054(3) 0.032(2) 0.030(2) 0.003(2) 0.003(2) -0.006(2)
O6 0.041(2) 0.026(2) 0.025(2) 0.005(2) -0.001(2) 0.000(2)
O7 0.098(4) 0.037(3) 0.040(3) -0.005(3) 0.011(3) -0.013(2)
N1 0.036(3) 0.025(2) 0.026(2) -0.003(2) 0.005(2) 0.004(2)
N2 0.036(3) 0.027(3) 0.025(2) 0.007(2) 0.002(2) -0.001(2)
N3 0.028(2) 0.032(3) 0.022(2) -0.003(2) 0.001(2) -0.004(2)
N4 0.041(3) 0.023(2) 0.028(3) 0.007(2) -0.005(2) 0.003(2)
N5 0.039(3) 0.026(3) 0.029(3) 0.002(2) -0.004(2) -0.001(2)
N6 0.035(3) 0.040(3) 0.024(2) 0.007(2) -0.004(2) -0.004(2)
C1 0.059(4) 0.026(3) 0.030(3) 0.005(3) 0.000(3) 0.009(3)
C2 0.035(3) 0.029(3) 0.026(3) 0.005(2) 0.002(2) 0.004(2)
C3 0.046(4) 0.041(4) 0.032(3) 0.008(3) 0.003(3) 0.009(3)
C4 0.040(4) 0.064(5) 0.036(4) 0.019(3) -0.007(3) 0.008(3)
C5 0.032(3) 0.051(4) 0.044(4) 0.001(3) -0.011(3) -0.003(3)
C6 0.025(3) 0.038(3) 0.031(3) 0.002(3) -0.003(2) -0.008(3)
C7 0.038(3) 0.034(4) 0.051(4) -0.005(3) -0.014(3) -0.007(3)
C8 0.040(3) 0.030(3) 0.035(3) -0.014(3) 0.009(3) -0.004(3)
C9 0.033(3) 0.037(3) 0.029(3) -0.006(3) 0.003(3) -0.009(3)
C10 0.038(3) 0.049(4) 0.041(4) -0.010(3) 0.008(3) -0.010(3)
C11 0.030(3) 0.065(5) 0.046(4) -0.013(3) 0.002(3) -0.023(4)
C12 0.032(3) 0.066(5) 0.027(3) 0.004(3) -0.002(3) -0.008(3)
C13 0.031(3) 0.045(4) 0.024(3) 0.000(3) 0.005(2) -0.004(3)
C14 0.040(3) 0.044(4) 0.037(4) 0.009(3) -0.007(3) 0.007(3)
C15 0.049(4) 0.036(4) 0.031(3) -0.008(3) 0.012(3) 0.005(3)
C16 0.046(3) 0.034(3) 0.025(3) -0.003(3) 0.009(3) 0.001(3)
C17 0.029(3) 0.037(3) 0.024(3) 0.001(3) -0.002(2) 0.000(3)
C18 0.055(4) 0.024(3) 0.037(4) 0.002(3) -0.003(3) 0.008(3)
C19 0.055(4) 0.022(3) 0.044(4) -0.008(3) -0.008(3) 0.000(3)
C20 0.084(6) 0.033(4) 0.093(7) -0.024(4) -0.037(5) 0.018(4)
C21 0.085(6) 0.055(5) 0.101(7) -0.030(5) -0.052(5) 0.006(5)
C22 0.071(5) 0.043(4) 0.052(4) 0.007(4) -0.037(4) -0.001(3)
C23 0.038(3) 0.031(3) 0.032(3) 0.007(3) -0.004(3) -0.004(3)
C24 0.034(3) 0.041(3) 0.030(3) 0.012(3) 0.003(3) 0.008(3)
C25 0.051(4) 0.031(3) 0.035(3) 0.009(3) -0.004(3) 0.006(3)
C26 0.043(3) 0.048(4) 0.023(3) 0.018(3) -0.003(3) -0.007(3)
C27 0.046(4) 0.069(5) 0.025(3) 0.029(4) -0.001(3) -0.005(3)
C28 0.037(4) 0.089(6) 0.032(4) 0.028(4) -0.012(3) -0.017(4)
C29 0.038(4) 0.083(6) 0.034(4) 0.012(4) -0.002(3) -0.026(4)
C30 0.033(3) 0.052(4) 0.026(3) 0.001(3) 0.001(3) -0.016(3)
C31 0.039(4) 0.059(4) 0.033(4) -0.007(3) 0.003(3) -0.016(3)
C32 0.047(4) 0.032(3) 0.037(4) 0.006(3) 0.012(3) 0.012(3)
C33 0.042(3) 0.039(4) 0.028(3) 0.006(3) 0.003(3) -0.002(3)
C34 0.038(3) 0.035(3) 0.035(3) 0.000(3) 0.002(3) -0.002(3)
Cl1 0.0491(9) 0.0374(9) 0.073(1) 0.0133(8) 0.0198(9) 0.0143(9)
Cl2 0.073(1) 0.086(2) 0.047(1) -0.015(1) 0.0014(10) -0.020(1)
Cl3 0.0353(8) 0.0426(9) 0.056(1) -0.0001(7) -0.0152(7) -0.0048(8)
Cl4 0.077(1) 0.065(1) 0.0394(10) 0.0103(10) -0.0092(9) -0.0225(9)
C35 0.024(3) 0.025(3) 0.022(3) -0.007(2) -0.003(2) -0.002(2)
C36 0.027(3) 0.032(3) 0.028(3) -0.008(2) 0.001(2) 0.006(3)
C37 0.032(3) 0.030(3) 0.033(3) 0.005(3) 0.001(2) 0.003(3)
C38 0.039(3) 0.027(3) 0.032(3) 0.000(3) -0.003(3) 0.008(3)
C39 0.031(3) 0.038(3) 0.023(3) -0.009(3) 0.002(2) 0.007(2)
C40 0.026(3) 0.032(3) 0.023(3) -0.002(2) -0.001(2) -0.002(2)
C41 0.036(3) 0.031(3) 0.031(3) -0.008(3) -0.002(3) 0.004(3)
C42 0.032(3) 0.038(3) 0.029(3) -0.007(3) 0.002(2) 0.002(3)
C43 0.046(4) 0.057(4) 0.029(3) -0.018(3) 0.007(3) -0.007(3)
C44 0.064(5) 0.069(5) 0.032(4) -0.012(4) -0.012(3) 0.012(4)
C45 0.075(5) 0.058(5) 0.052(5) 0.001(4) -0.021(4) 0.017(4)
C46 0.061(4) 0.032(3) 0.042(4) 0.001(3) -0.015(3) 0.002(3)
C47 0.033(3) 0.025(3) 0.030(3) 0.001(2) 0.002(3) -0.004(2)
C48 0.029(3) 0.026(3) 0.032(3) 0.000(2) 0.005(3) 0.000(2)
C49 0.031(3) 0.028(3) 0.042(4) 0.000(3) -0.005(3) -0.008(3)
C50 0.030(3) 0.029(3) 0.054(4) -0.004(3) 0.009(3) -0.004(3)
C51 0.042(3) 0.026(3) 0.045(4) -0.004(3) 0.012(3) 0.006(3)
C52 0.038(3) 0.030(3) 0.033(3) -0.004(3) 0.005(3) -0.001(3)
C53 0.033(3) 0.018(3) 0.033(3) -0.001(2) 0.003(3) 0.004(2)
C54 0.030(3) 0.026(3) 0.025(3) 0.000(2) 0.001(2) 0.004(2)
C55 0.051(4) 0.028(3) 0.026(3) -0.001(3) -0.001(3) 0.001(2)
C56 0.043(4) 0.032(3) 0.045(4) 0.009(3) 0.015(3) 0.012(3)
C57 0.031(3) 0.039(4) 0.057(4) 0.001(3) 0.004(3) 0.001(3)
C58 0.030(3) 0.033(3) 0.050(4) -0.009(3) -0.006(3) -0.002(3)
B1 0.030(3) 0.026(3) 0.028(3) -0.006(3) -0.002(3) 0.002(3)
O8 0.052(3) 0.041(3) 0.054(3) -0.008(2) 0.009(2) -0.005(2)
O9 0.047(3) 0.038(3) 0.056(3) 0.001(2) -0.002(2) 0.002(2)
O10 0.127(5) 0.033(3) 0.071(4) -0.012(3) 0.024(4) -0.013(3)
O11 0.070(3) 0.044(3) 0.048(3) 0.012(2) -0.014(2) 0.002(2)
O12 0.051(3) 0.058(3) 0.038(3) 0.004(2) 0.003(2) 0.005(2)
C59 0.055(4) 0.059(5) 0.067(5) -0.013(4) 0.016(4) -0.026(4)
C60 0.075(5) 0.065(6) 0.080(6) 0.031(4) -0.001(5) 0.018(5)
C61 0.123(8) 0.035(5) 0.116(8) 0.004(5) 0.022(7) -0.022(5)
C62 0.057(4) 0.049(4) 0.039(4) -0.004(3) -0.001(3) -0.004(3)
C63 0.056(4) 0.056(5) 0.038(4) -0.006(3) -0.001(3) 0.004(3)

loop_
_geom_bond_atom_site_label_1
_geom_bond_atom_site_label_2
_geom_bond_distance
_geom_bond_site_symmetry_1
_geom_bond_site_symmetry_2
_geom_bond_publ_flag
FE1 O1 1.867(4) . . yes
FE1 O3 2.006(4) . . yes
FE1 O4 1.986(4) . . yes
FE1 N1 2.208(4) . . yes
FE1 N2 2.232(5) . . yes
FE1 N3 2.204(4) . . yes
FE2 O2 1.887(4) . . yes
FE2 O3 1.943(4) . . yes
FE2 O6 1.999(4) . . yes
FE2 N4 2.183(5) . . yes
FE2 N5 2.193(5) . . yes
FE2 N6 2.221(5) . . yes
O1 O2 1.396(5) . . yes
O4 C17 1.278(6) . . yes
O5 C17 1.235(7) . . yes
O6 C34 1.273(7) . . yes
O7 C34 1.239(7) . . yes
N1 C1 1.462(8) . . yes
N1 C8 1.481(7) . . yes
N1 C15 1.499(7) . . yes
N2 C2 1.361(7) . . yes
N2 C6 1.363(7) . . yes
N3 C9 1.343(7) . . yes
N3 C13 1.343(8) . . yes
N4 C18 1.472(8) . . yes
N4 C25 1.487(8) . . yes
N4 C32 1.506(7) . . yes
N5 C19 1.369(7) . . yes
N5 C23 1.355(7) . . yes
N6 C26 1.349(8) . . yes
N6 C30 1.339(8) . . yes
C1 C2 1.498(9) . . yes
C2 C3 1.380(8) . . yes
C3 C4 1.405(10) . . yes
C4 C5 1.357(9) . . yes
C5 C6 1.376(8) . . yes
C6 C7 1.493(9) . . yes
C8 C9 1.482(9) . . yes
C9 C10 1.393(9) . . yes
C10 C11 1.37(1) . . yes
C11 C12 1.376(10) . . yes
C12 C13 1.406(9) . . yes
C13 C14 1.524(9) . . yes
C15 C16 1.505(9) . . yes
C16 C17 1.532(8) . . yes
C18 C19 1.494(9) . . yes
C19 C20 1.380(10) . . yes
C20 C21 1.38(1) . . yes
C21 C22 1.37(1) . . yes
C22 C23 1.397(9) . . yes
C23 C24 1.489(8) . . yes
C25 C26 1.505(9) . . yes
C26 C27 1.393(9) . . yes
C27 C28 1.37(1) . . yes
C28 C29 1.37(1) . . yes
C29 C30 1.405(9) . . yes
C30 C31 1.479(10) . . yes
C32 C33 1.503(9) . . yes
C33 C34 1.514(8) . . yes
CL1 C37 1.753(6) . . yes
CL2 C43 1.728(7) . . yes
CL3 C49 1.747(6) . . yes
CL4 C55 1.750(6) . . yes
C35 C36 1.397(8) . . yes
C35 C40 1.412(7) . . yes
C35 B1 1.645(8) . . yes
C36 C37 1.382(8) . . yes
C37 C38 1.380(8) . . yes
C38 C39 1.376(8) . . yes
C39 C40 1.395(8) . . yes
C41 C42 1.379(8) . . yes
C41 C46 1.397(9) . . yes
C41 B1 1.664(9) . . yes
C42 C43 1.405(9) . . yes
C43 C44 1.37(1) . . yes
C44 C45 1.36(1) . . yes
C45 C46 1.385(10) . . yes
C47 C48 1.376(8) . . yes
C47 C52 1.419(8) . . yes
C47 B1 1.635(8) . . yes
C48 C49 1.414(8) . . yes
C49 C50 1.367(8) . . yes
C50 C51 1.388(9) . . yes
C51 C52 1.386(8) . . yes
C53 C54 1.397(8) . . yes
C53 C58 1.416(8) . . yes
C53 B1 1.648(8) . . yes
C54 C55 1.408(8) . . yes
C55 C56 1.369(9) . . yes
C56 C57 1.352(9) . . yes
C57 C58 1.380(9) . . yes
O8 C59 1.419(8) . . yes
O9 C60 1.423(9) . . yes
O10 C61 1.393(9) . . yes
O11 C62 1.436(8) . . yes
O12 C63 1.432(8) . . yes
O13 C64 1.4582(2) . . yes
O14 C65 1.6993(3) . . yes
O15 C66 1.50(3) . . yes
